data_4513737
loop_
_publ_author_name
'Nicholls, Thomas P.'
'Constable, Grace E.'
'Robertson, Johnathon C.'
'Gardiner, Michael G.'
'Bissember, Alex C.'

_publ_section_title
;
 Br\/onsted Acid Cocatalysis in Copper(I)-Photocatalyzed \a-Amino C--H
 Bond Functionalization
;
_journal_issue 1
_journal_name_full 'ACS Catalysis'
_journal_page_first 451
_journal_paper_doi 10.1021/acscatal.5b02014
_journal_volume 6
_journal_year 2016
_chemical_formula_sum 'C18 H11 F5 N2 O2'
_chemical_formula_weight 382.29
_chemical_name_systematic
;
 ?
;
_space_group_crystal_system monoclinic
_space_group_IT_number 14
_space_group_name_Hall '-P 2ybc'
_space_group_name_H-M_alt 'P 1 21/c 1'
_symmetry_space_group_name_Hall '-P 2ybc'
_symmetry_space_group_name_H-M 'P 1 21/c 1'
_atom_sites_solution_hydrogens geom
_audit_creation_method SHELXL-2014
_cell_angle_alpha 90
_cell_angle_beta 95.503(2)
_cell_angle_gamma 90
_cell_formula_units_Z 4
_cell_length_a 11.3420(14)
_cell_length_b 6.5280(11)
_cell_length_c 21.294(2)
_cell_measurement_reflns_used 11232
_cell_measurement_temperature 100(2)
_cell_measurement_theta_max 27.914
_cell_measurement_theta_min 1.804
_cell_volume 1569.4(4)
_computing_cell_refinement XDS
_computing_data_collection BLU-ICE
_computing_data_reduction XDS
_computing_molecular_graphics
;
'X-SEED (Barbour, 2008) and ORTEPIII (Farrugia, 1998)' 
;
_computing_publication_material 'WinGX (Farrugia, 1999)'
_computing_structure_refinement 'SHELXL-97 (Sheldrick, 1997)'
_computing_structure_solution 'SHELXS-97 (Sheldrick, 1990)'
_diffrn_ambient_temperature 100(2)
_diffrn_detector_area_resol_mean 'ADSC Q210'
_diffrn_measured_fraction_theta_full 0.965
_diffrn_measured_fraction_theta_max 0.961
_diffrn_measurement_device_type '3-BM1 Australian Synchrotron'
_diffrn_measurement_method Rotation
_diffrn_radiation_monochromator Si<111>
_diffrn_radiation_source 'synchrotron BM'
_diffrn_radiation_type Synchrotron
_diffrn_radiation_wavelength 0.71079
_diffrn_reflns_av_R_equivalents 0.0394
_diffrn_reflns_av_unetI/netI 0.0298
_diffrn_reflns_laue_measured_fraction_full 0.965
_diffrn_reflns_laue_measured_fraction_max 0.961
_diffrn_reflns_limit_h_max 14
_diffrn_reflns_limit_h_min -14
_diffrn_reflns_limit_k_max 8
_diffrn_reflns_limit_k_min -8
_diffrn_reflns_limit_l_max 27
_diffrn_reflns_limit_l_min -28
_diffrn_reflns_number 14095
_diffrn_reflns_point_group_measured_fraction_full 0.965
_diffrn_reflns_point_group_measured_fraction_max 0.961
_diffrn_reflns_theta_full 25.244
_diffrn_reflns_theta_max 27.914
_diffrn_reflns_theta_min 1.804
_exptl_absorpt_coefficient_mu 0.147
_exptl_absorpt_correction_type none
_exptl_crystal_colour colourless
_exptl_crystal_density_diffrn 1.618
_exptl_crystal_description needle
_exptl_crystal_F_000 776
_exptl_crystal_size_max 0.100
_exptl_crystal_size_mid 0.015
_exptl_crystal_size_min 0.015
_refine_diff_density_max 0.390
_refine_diff_density_min -0.232
_refine_diff_density_rms 0.056
_refine_ls_extinction_method none
_refine_ls_goodness_of_fit_ref 1.059
_refine_ls_hydrogen_treatment constr
_refine_ls_matrix_type full
_refine_ls_number_parameters 245
_refine_ls_number_reflns 3609
_refine_ls_number_restraints 0
_refine_ls_restrained_S_all 1.059
_refine_ls_R_factor_all 0.0494
_refine_ls_R_factor_gt 0.0441
_refine_ls_shift/su_max 0.001
_refine_ls_shift/su_mean 0.000
_refine_ls_structure_factor_coef Fsqd
_refine_ls_weighting_details 'w=1/[\s^2^(Fo^2^)+(0.0562P)^2^+0.9403P] where P=(Fo^2^+2Fc^2^)/3'
_refine_ls_weighting_scheme calc
_refine_ls_wR_factor_gt 0.1116
_refine_ls_wR_factor_ref 0.1152
_reflns_Friedel_coverage 0.000
_reflns_number_gt 3244
_reflns_number_total 3609
_reflns_threshold_expression 'I > 2\s(I)'
_cod_data_source_file cs5b02014_si_004.cif
_cod_data_source_block C:\Users\mgg\DOCUME~1\ASDATA~1\AS76JU~1\76tn3b\76tn3b
_cod_depositor_comments 'Adding full bibliography for 4513736--4513746.cif.'
_cod_database_code 4513737
_shelx_space_group_comment
;
The symmetry employed for this shelxl refinement is uniquely defined
by the following loop, which should always be used as a source of
symmetry information in preference to the above space-group names.
They are only intended as comments.
;
_shelx_estimated_absorpt_t_min 0.985
_shelx_estimated_absorpt_t_max 0.998
_shelxl_version_number 2014-3

loop_
_space_group_symop_operation_xyz
'x, y, z'
'-x, y+1/2, -z+1/2'
'-x, -y, -z'
'x, -y-1/2, z-1/2'

loop_
_atom_site_label
_atom_site_type_symbol
_atom_site_fract_x
_atom_site_fract_y
_atom_site_fract_z
_atom_site_U_iso_or_equiv
_atom_site_adp_type
_atom_site_occupancy
_atom_site_site_symmetry_order
_atom_site_calc_flag
_atom_site_refinement_flags_posn
_atom_site_refinement_flags_adp
F1 F 0.91853(8) 1.14499(16) 0.35496(4) 0.0288(2) Uani 1 1 d . .
F2 F 0.98746(8) 0.87697(16) 0.26822(5) 0.0308(2) Uani 1 1 d . .
F3 F 0.82902(9) 0.74415(14) 0.17398(4) 0.0262(2) Uani 1 1 d . .
F4 F 0.60505(8) 0.89254(16) 0.16195(4) 0.0288(2) Uani 1 1 d . .
F5 F 0.53635(8) 1.16586(16) 0.24683(5) 0.0281(2) Uani 1 1 d . .
O1 O 0.79775(12) 1.58106(18) 0.32445(6) 0.0318(3) Uani 1 1 d . .
O2 O 0.57195(9) 1.06991(16) 0.39576(5) 0.0200(2) Uani 1 1 d . .
N1 N 0.82982(11) 1.60673(18) 0.48709(6) 0.0195(3) Uani 1 1 d . .
N2 N 0.69035(11) 1.29795(18) 0.34899(6) 0.0180(2) Uani 1 1 d . .
C1 C 0.78331(12) 1.4505(2) 0.52301(7) 0.0171(3) Uani 1 1 d . .
C2 C 0.67305(12) 1.3608(2) 0.50258(6) 0.0166(3) Uani 1 1 d . .
C3 C 0.62613(12) 1.2095(2) 0.53908(7) 0.0190(3) Uani 1 1 d . .
H3 H 0.5504 1.1540 0.5258 0.023 Uiso 1 1 calc R U
C4 C 0.68716(13) 1.1379(2) 0.59421(7) 0.0220(3) Uani 1 1 d . .
H4 H 0.6540 1.0348 0.6186 0.026 Uiso 1 1 calc R U
C5 C 0.79791(13) 1.2201(2) 0.61303(7) 0.0226(3) Uani 1 1 d . .
H5 H 0.8419 1.1691 0.6499 0.027 Uiso 1 1 calc R U
C6 C 0.84544(13) 1.3757(2) 0.57875(7) 0.0205(3) Uani 1 1 d . .
H6 H 0.9205 1.4321 0.5930 0.025 Uiso 1 1 calc R U
C7 C 0.73999(13) 1.7312(2) 0.45112(7) 0.0212(3) Uani 1 1 d . .
H7A H 0.7791 1.8356 0.4265 0.025 Uiso 1 1 calc R U
H7B H 0.6916 1.8034 0.4805 0.025 Uiso 1 1 calc R U
C8 C 0.92423(13) 1.7332(2) 0.51889(8) 0.0248(3) Uani 1 1 d . .
H8A H 0.8945 1.8034 0.5549 0.037 Uiso 1 1 calc R U
H8B H 0.9500 1.8349 0.4892 0.037 Uiso 1 1 calc R U
H8C H 0.9914 1.6459 0.5339 0.037 Uiso 1 1 calc R U
C9 C 0.60633(12) 1.4163(2) 0.43940(7) 0.0173(3) Uani 1 1 d . .
H9 H 0.5213 1.4445 0.4449 0.021 Uiso 1 1 calc R U
C10 C 0.66058(13) 1.5982(2) 0.40673(7) 0.0201(3) Uani 1 1 d . .
H10 H 0.5950 1.6847 0.3862 0.024 Uiso 1 1 calc R U
C11 C 0.72739(14) 1.5022(2) 0.35565(7) 0.0212(3) Uani 1 1 d . .
C12 C 0.61592(11) 1.2370(2) 0.39413(7) 0.0161(3) Uani 1 1 d . .
C13 C 0.72668(12) 1.1625(2) 0.30260(6) 0.0174(3) Uani 1 1 d . .
C14 C 0.84166(13) 1.0882(2) 0.30673(7) 0.0191(3) Uani 1 1 d . .
C15 C 0.87705(12) 0.9504(2) 0.26291(7) 0.0204(3) Uani 1 1 d . .
C16 C 0.79659(13) 0.8825(2) 0.21510(7) 0.0193(3) Uani 1 1 d . .
C17 C 0.68183(13) 0.9553(2) 0.20972(7) 0.0198(3) Uani 1 1 d . .
C18 C 0.64741(12) 1.0946(2) 0.25314(7) 0.0194(3) Uani 1 1 d . .

loop_
_atom_site_aniso_label
_atom_site_aniso_U_11
_atom_site_aniso_U_22
_atom_site_aniso_U_33
_atom_site_aniso_U_23
_atom_site_aniso_U_13
_atom_site_aniso_U_12
F1 0.0225(4) 0.0398(6) 0.0223(5) -0.0094(4) -0.0073(4) -0.0009(4)
F2 0.0203(4) 0.0400(6) 0.0312(5) -0.0067(4) -0.0019(4) 0.0103(4)
F3 0.0330(5) 0.0233(4) 0.0229(5) -0.0077(3) 0.0059(4) 0.0011(4)
F4 0.0246(4) 0.0378(5) 0.0225(5) -0.0104(4) -0.0054(4) -0.0057(4)
F5 0.0184(4) 0.0372(5) 0.0277(5) -0.0058(4) -0.0031(4) 0.0057(4)
O1 0.0474(7) 0.0213(5) 0.0287(6) 0.0004(4) 0.0138(5) -0.0098(5)
O2 0.0205(5) 0.0172(5) 0.0223(5) -0.0006(4) 0.0011(4) -0.0021(4)
N1 0.0201(6) 0.0158(5) 0.0222(6) -0.0011(4) 0.0004(5) -0.0011(4)
N2 0.0222(6) 0.0153(5) 0.0164(6) -0.0014(4) 0.0014(5) -0.0013(4)
C1 0.0178(6) 0.0161(6) 0.0175(6) -0.0030(5) 0.0014(5) 0.0016(5)
C2 0.0182(6) 0.0152(6) 0.0162(6) -0.0018(5) 0.0007(5) 0.0026(5)
C3 0.0194(6) 0.0173(6) 0.0201(7) -0.0023(5) 0.0018(5) 0.0001(5)
C4 0.0265(7) 0.0183(7) 0.0210(7) 0.0021(5) 0.0018(6) -0.0005(5)
C5 0.0261(7) 0.0224(7) 0.0181(7) 0.0005(5) -0.0035(6) 0.0033(6)
C6 0.0203(6) 0.0200(7) 0.0204(7) -0.0033(5) -0.0031(5) 0.0019(5)
C7 0.0274(7) 0.0127(6) 0.0231(7) -0.0008(5) 0.0005(6) 0.0002(5)
C8 0.0223(7) 0.0214(7) 0.0307(8) -0.0045(6) 0.0020(6) -0.0061(6)
C9 0.0175(6) 0.0158(6) 0.0182(6) -0.0004(5) -0.0007(5) 0.0027(5)
C10 0.0264(7) 0.0137(6) 0.0197(7) 0.0004(5) -0.0006(6) 0.0015(5)
C11 0.0290(7) 0.0154(6) 0.0189(7) 0.0006(5) 0.0003(6) -0.0020(5)
C12 0.0143(6) 0.0166(6) 0.0166(6) 0.0010(5) -0.0023(5) 0.0022(5)
C13 0.0210(6) 0.0154(6) 0.0159(6) -0.0003(5) 0.0018(5) -0.0017(5)
C14 0.0196(6) 0.0222(7) 0.0147(6) -0.0008(5) -0.0027(5) -0.0038(5)
C15 0.0173(6) 0.0225(7) 0.0212(7) 0.0019(5) 0.0011(5) 0.0021(5)
C16 0.0247(7) 0.0169(6) 0.0167(6) -0.0020(5) 0.0037(6) -0.0014(5)
C17 0.0209(6) 0.0215(7) 0.0159(6) -0.0020(5) -0.0035(5) -0.0054(5)
C18 0.0167(6) 0.0206(7) 0.0205(7) 0.0005(5) -0.0003(5) 0.0003(5)

loop_
_atom_type_symbol
_atom_type_description
_atom_type_scat_dispersion_real
_atom_type_scat_dispersion_imag
_atom_type_scat_source
C C 0.0033 0.0016 'International Tables Vol C Tables 4.2.6.8 and 6.1.1.4'
H H 0.0000 0.0000 'International Tables Vol C Tables 4.2.6.8 and 6.1.1.4'
N N 0.0061 0.0033 'International Tables Vol C Tables 4.2.6.8 and 6.1.1.4'
O O 0.0106 0.0060 'International Tables Vol C Tables 4.2.6.8 and 6.1.1.4'
F F 0.0171 0.0103 'International Tables Vol C Tables 4.2.6.8 and 6.1.1.4'

loop_
_geom_angle_atom_site_label_1
_geom_angle_atom_site_label_2
_geom_angle_atom_site_label_3
_geom_angle
C1 N1 C7 114.15(12)
C1 N1 C8 116.91(12)
C7 N1 C8 111.76(12)
C12 N2 C11 113.35(12)
C12 N2 C13 122.53(12)
C11 N2 C13 124.09(12)
N1 C1 C6 121.73(13)
N1 C1 C2 120.02(13)
C6 C1 C2 118.22(13)
C3 C2 C1 119.78(13)
C3 C2 C9 118.50(12)
C1 C2 C9 121.63(12)
C4 C3 C2 121.66(13)
C3 C4 C5 118.60(14)
C4 C5 C6 121.09(14)
C5 C6 C1 120.55(13)
N1 C7 C10 110.56(11)
C2 C9 C12 108.44(11)
C2 C9 C10 113.42(12)
C12 C9 C10 104.53(11)
C7 C10 C11 112.06(13)
C7 C10 C9 113.64(12)
C11 C10 C9 104.74(11)
O1 C11 N2 124.06(14)
O1 C11 C10 128.48(14)
N2 C11 C10 107.45(12)
O2 C12 N2 123.94(13)
O2 C12 C9 128.53(13)
N2 C12 C9 107.51(11)
C14 C13 C18 118.22(13)
C14 C13 N2 120.60(13)
C18 C13 N2 121.13(13)
F1 C14 C15 119.31(13)
F1 C14 C13 119.53(13)
C15 C14 C13 121.12(13)
F2 C15 C16 119.85(13)
F2 C15 C14 120.44(14)
C16 C15 C14 119.66(13)
F3 C16 C15 119.97(13)
F3 C16 C17 119.74(13)
C15 C16 C17 120.29(13)
F4 C17 C18 120.39(13)
F4 C17 C16 119.82(13)
C18 C17 C16 119.78(13)
F5 C18 C17 119.08(13)
F5 C18 C13 120.01(13)
C17 C18 C13 120.91(13)

loop_
_geom_bond_atom_site_label_1
_geom_bond_atom_site_label_2
_geom_bond_distance
F1 C14 1.3345(16)
F2 C15 1.3355(16)
F3 C16 1.3337(16)
F4 C17 1.3383(16)
F5 C18 1.3373(16)
O1 C11 1.2020(19)
O2 C12 1.2015(17)
N1 C1 1.4074(18)
N1 C7 1.4614(19)
N1 C8 1.4655(18)
N2 C12 1.3967(18)
N2 C11 1.4010(18)
N2 C13 1.4163(17)
C1 C6 1.408(2)
C1 C2 1.4112(19)
C2 C3 1.3938(19)
C2 C9 1.5226(19)
C3 C4 1.385(2)
C4 C5 1.389(2)
C5 C6 1.389(2)
C7 C10 1.515(2)
C9 C12 1.5265(19)
C9 C10 1.535(2)
C10 C11 1.519(2)
C13 C14 1.386(2)
C13 C18 1.390(2)
C14 C15 1.383(2)
C15 C16 1.374(2)
C16 C17 1.380(2)
C17 C18 1.380(2)
